data_2210007
loop_
_publ_author_name
'Liepa, Andris J.'
'Jahangiri, Saba'
'Fallon, Gary D.'
'Forsyth, Craig M.'

_publ_section_title
;3-Dimethylamino-1,1-dioxo-4,5,6,7-tetrahydro-1<i>H</i>-\l^6^-thia-2,3a,8a-triazacyclopenta[<i>a</i>]inden-8-one,
 a derivative of a new ring system
;
_journal_coeditor_code TK2049
_journal_issue 8
_journal_name_full 'Acta Crystallographica Section E'
_journal_page_first o3170
_journal_page_last o3171
_journal_paper_doi 10.1107/S1600536806024238
_journal_volume 62
_journal_year 2006
_chemical_formula_iupac 'C10 H14 N4 O3 S1'
_chemical_formula_moiety 'C10 H14 N4 O3 S1'
_chemical_formula_sum 'C10 H14 N4 O3 S'
_chemical_formula_weight 270.31
_chemical_name_systematic
3-Dimethylamino-1,1-dioxo-4,5,6,7-tetrahydro-1H-\l^6^-thia-2,3a,8a-triaza-cyclopenta[a]inden-8-one
_space_group_IT_number 14
_symmetry_cell_setting monoclinic
_symmetry_space_group_name_Hall '-P 2ybc'
_symmetry_space_group_name_H-M 'P 1 21/c 1'
_atom_sites_solution_hydrogens geom
_atom_sites_solution_primary direct
_atom_sites_solution_secondary difmap
_audit_creation_method SHELXL-97
_cell_angle_alpha 90
_cell_angle_beta 98.1170(10)
_cell_angle_gamma 90
_cell_formula_units_Z 4
_cell_length_a 8.63270(10)
_cell_length_b 16.3610(3)
_cell_length_c 8.48830(10)
_cell_measurement_reflns_used 17785
_cell_measurement_temperature 123(2)
_cell_measurement_theta_max 28.3
_cell_measurement_theta_min 3.4
_cell_volume 1186.87(3)
_computing_cell_refinement 'DENZO (Otwinowski & Minor, 1997)'
_computing_data_collection 'COLLECT (Nonius, 2000)'
_computing_data_reduction DENZO
_computing_molecular_graphics 'ORTEP-3 for Windows (Farrugia, 1997)'
_computing_publication_material 'WinGX (Farrugia, 1999)'
_computing_structure_refinement 'SHELXL97 (Sheldrick, 1997)'
_computing_structure_solution 'SHELXS97 (Sheldrick, 1997)'
_diffrn_ambient_temperature 123(2)
_diffrn_detector_area_resol_mean 9
_diffrn_measured_fraction_theta_full 0.998
_diffrn_measured_fraction_theta_max 0.979
_diffrn_measurement_device '95mm CCD camera on \k-goniostat'
_diffrn_measurement_device_type 'Nonius KappaCCD'
_diffrn_measurement_method 'CCD rotation images, thick slices'
_diffrn_radiation_monochromator 'horizonally mounted graphite crystal'
_diffrn_radiation_source 'fine-focus sealed tube'
_diffrn_radiation_type MoK\a
_diffrn_radiation_wavelength 0.71073
_diffrn_reflns_av_R_equivalents 0.046
_diffrn_reflns_av_sigmaI/netI 0.048
_diffrn_reflns_limit_h_max 11
_diffrn_reflns_limit_h_min -11
_diffrn_reflns_limit_k_max 21
_diffrn_reflns_limit_k_min -21
_diffrn_reflns_limit_l_max 11
_diffrn_reflns_limit_l_min -11
_diffrn_reflns_number 17785
_diffrn_reflns_theta_full 27.50
_diffrn_reflns_theta_max 28.3
_diffrn_reflns_theta_min 3.4
_diffrn_standards_number 0
_exptl_absorpt_coefficient_mu 0.280
_exptl_absorpt_correction_type none
_exptl_crystal_colour colourless
_exptl_crystal_density_diffrn 1.513
_exptl_crystal_density_method 'not measured'
_exptl_crystal_description needle
_exptl_crystal_F_000 568
_exptl_crystal_size_max 0.20
_exptl_crystal_size_mid 0.08
_exptl_crystal_size_min 0.08
_refine_diff_density_max 0.33
_refine_diff_density_min -0.45
_refine_ls_extinction_method none
_refine_ls_goodness_of_fit_ref 1.04
_refine_ls_hydrogen_treatment constr
_refine_ls_matrix_type full
_refine_ls_number_parameters 165
_refine_ls_number_reflns 2893
_refine_ls_number_restraints 0
_refine_ls_restrained_S_all 1.04
_refine_ls_R_factor_all 0.062
_refine_ls_R_factor_gt 0.039
_refine_ls_shift/su_max 0.001
_refine_ls_shift/su_mean 0.000
_refine_ls_structure_factor_coef Fsqd
_refine_ls_weighting_details 'calc w=1/[\s^2^(Fo^2^)+(0.0435P)^2^+0.299P] where P=(Fo^2^+2Fc^2^)/3'
_refine_ls_weighting_scheme calc
_refine_ls_wR_factor_gt 0.084
_refine_ls_wR_factor_ref 0.091
_reflns_number_gt 2182
_reflns_number_total 2893
_reflns_threshold_expression I>2\s(I)
_cod_data_source_file tk2049.cif
_cod_data_source_block III
_cod_original_sg_symbol_H-M 'P 21/c'
_cod_original_formula_sum 'C10 H14 N4 O3 S1'
_cod_database_code 2210007
_cod_database_fobs_code 2210007

loop_
_symmetry_equiv_pos_as_xyz
'x, y, z'
'-x, y+1/2, -z+1/2'
'-x, -y, -z'
'x, -y-1/2, z-1/2'

loop_
_atom_site_type_symbol
_atom_site_label
_atom_site_fract_x
_atom_site_fract_y
_atom_site_fract_z
_atom_site_U_iso_or_equiv
_atom_site_adp_type
_atom_site_calc_flag
_atom_site_refinement_flags
_atom_site_occupancy
C C1 0.83437(17) -0.06328(10) 0.09115(19) 0.0153(3) Uani d . 1
C C2 0.67236(17) 0.11563(9) -0.07123(18) 0.0138(3) Uani d . 1
C C3 0.79928(17) -0.01240(10) -0.16063(18) 0.0137(3) Uani d . 1
C C4 0.77699(19) -0.00735(10) -0.33784(18) 0.0177(4) Uani d . 1
H H4A 0.8707 0.0169 -0.3744 0.021 Uiso calc R 1
H H4B 0.6856 0.0275 -0.3758 0.021 Uiso calc R 1
C C5 0.7503(2) -0.09447(11) -0.4045(2) 0.0217(4) Uani d . 1
H H5A 0.6446 -0.1132 -0.3886 0.026 Uiso calc R 1
H H5B 0.7552 -0.0938 -0.5203 0.026 Uiso calc R 1
C C6 0.8720(2) -0.15420(11) -0.3236(2) 0.0231(4) Uani d . 1
H H6A 0.9778 -0.1350 -0.3382 0.028 Uiso calc R 1
H H6B 0.8555 -0.2085 -0.3749 0.028 Uiso calc R 1
C C7 0.8626(2) -0.16250(10) -0.1454(2) 0.0199(4) Uani d . 1
H H7A 0.7761 -0.2000 -0.1295 0.024 Uiso calc R 1
H H7B 0.9614 -0.1861 -0.0907 0.024 Uiso calc R 1
C C8 0.83523(17) -0.08061(10) -0.07496(19) 0.0145(3) Uani d . 1
C C9 0.77149(19) 0.18449(10) -0.2940(2) 0.0197(4) Uani d . 1
H H9A 0.7915 0.2433 -0.2829 0.030 Uiso calc R 1
H H9B 0.7388 0.1712 -0.4064 0.030 Uiso calc R 1
H H9C 0.8672 0.1543 -0.2547 0.030 Uiso calc R 1
C C10 0.50598(19) 0.21218(11) -0.2225(2) 0.0219(4) Uani d . 1
H H10A 0.4187 0.1816 -0.1888 0.033 Uiso calc R 1
H H10B 0.4802 0.2271 -0.3350 0.033 Uiso calc R 1
H H10C 0.5246 0.2619 -0.1582 0.033 Uiso calc R 1
N N1 0.78998(14) 0.05540(8) -0.05781(15) 0.0135(3) Uani d . 1
N N2 0.80867(14) 0.02337(8) 0.10042(15) 0.0146(3) Uani d . 1
N N3 0.59802(15) 0.12574(8) 0.05243(16) 0.0167(3) Uani d . 1
N N4 0.64691(15) 0.16139(8) -0.20104(16) 0.0163(3) Uani d . 1
O O1 0.85385(13) -0.10650(7) 0.20908(14) 0.0217(3) Uani d . 1
O O2 0.54893(13) -0.00195(7) 0.20916(13) 0.0205(3) Uani d . 1
O O3 0.72307(14) 0.10377(7) 0.33182(13) 0.0221(3) Uani d . 1
S S1 0.65777(4) 0.06161(2) 0.19063(5) 0.01463(12) Uani d . 1

loop_
_atom_site_aniso_label
_atom_site_aniso_U_11
_atom_site_aniso_U_22
_atom_site_aniso_U_33
_atom_site_aniso_U_12
_atom_site_aniso_U_13
_atom_site_aniso_U_23
C1 0.0122(8) 0.0155(8) 0.0185(8) 0.0014(6) 0.0033(6) 0.0014(7)
C2 0.0154(8) 0.0115(8) 0.0143(8) -0.0026(6) 0.0014(6) -0.0028(6)
C3 0.0127(8) 0.0139(8) 0.0153(8) -0.0021(6) 0.0043(6) -0.0024(6)
C4 0.0215(9) 0.0184(9) 0.0139(8) -0.0003(7) 0.0048(6) 0.0002(7)
C5 0.0280(10) 0.0223(9) 0.0150(9) -0.0027(7) 0.0041(7) -0.0041(7)
C6 0.0285(10) 0.0174(9) 0.0247(10) 0.0012(7) 0.0080(7) -0.0063(7)
C7 0.0233(9) 0.0140(9) 0.0227(9) 0.0023(7) 0.0039(7) -0.0002(7)
C8 0.0125(8) 0.0148(8) 0.0164(8) 0.0001(6) 0.0032(6) 0.0000(7)
C9 0.0247(9) 0.0158(9) 0.0197(9) 0.0001(7) 0.0074(7) 0.0045(7)
C10 0.0217(9) 0.0189(9) 0.0249(10) 0.0051(7) 0.0025(7) 0.0060(7)
N1 0.0166(7) 0.0148(7) 0.0093(6) 0.0010(5) 0.0024(5) 0.0024(5)
N2 0.0166(7) 0.0178(7) 0.0098(7) 0.0010(5) 0.0028(5) 0.0027(6)
N3 0.0207(7) 0.0144(7) 0.0153(7) 0.0030(5) 0.0036(5) 0.0007(6)
N4 0.0177(7) 0.0144(7) 0.0170(7) 0.0011(5) 0.0036(5) 0.0032(6)
O1 0.0249(7) 0.0222(7) 0.0188(6) 0.0060(5) 0.0057(5) 0.0086(5)
O2 0.0190(6) 0.0201(6) 0.0238(7) -0.0018(5) 0.0083(5) 0.0007(5)
O3 0.0288(7) 0.0240(7) 0.0134(6) -0.0015(5) 0.0025(5) -0.0049(5)
S1 0.0173(2) 0.0151(2) 0.0120(2) -0.00018(15) 0.00427(14) -0.00137(16)

loop_
_atom_type_symbol
_atom_type_description
_atom_type_scat_dispersion_real
_atom_type_scat_dispersion_imag
_atom_type_scat_source
C C 0.0033 0.0016 'International Tables Vol C Tables 4.2.6.8 and 6.1.1.4'
H H 0.0000 0.0000 'International Tables Vol C Tables 4.2.6.8 and 6.1.1.4'
N N 0.0061 0.0033 'International Tables Vol C Tables 4.2.6.8 and 6.1.1.4'
O O 0.0106 0.0060 'International Tables Vol C Tables 4.2.6.8 and 6.1.1.4'
S S 0.1246 0.1234 'International Tables Vol C Tables 4.2.6.8 and 6.1.1.4'

loop_
_geom_angle_atom_site_label_1
_geom_angle_atom_site_label_2
_geom_angle_atom_site_label_3
_geom_angle
_geom_angle_publ_flag
S1 N3 C2 111.01(11) yes
N1 N2 S1 107.03(9) yes
N1 N2 C1 107.92(12) yes
N1 C2 N3 116.80(14) yes
N1 C3 C8 110.16(14) yes
N2 S1 N3 95.62(6) yes
N2 N1 C2 108.48(12) yes
N2 N1 C3 106.40(12) yes
O1 C1 N2 122.12(14) ?
O1 C1 C8 132.20(15) ?
N2 C1 C8 105.65(13) yes
C1 C8 C3 109.49(14) yes
N3 C2 N4 123.38(14) ?
N4 C2 N1 119.73(13) ?
C8 C3 C4 125.35(14) ?
N1 C3 C4 124.46(14) ?
C3 C4 C5 108.10(14) ?
C3 C4 H4A 110.1 ?
C5 C4 H4A 110.1 ?
C3 C4 H4B 110.1 ?
C5 C4 H4B 110.1 ?
H4A C4 H4B 108.4 ?
C6 C5 C4 111.73(13) ?
C6 C5 H5A 109.3 ?
C4 C5 H5A 109.3 ?
C6 C5 H5B 109.3 ?
C4 C5 H5B 109.3 ?
H5A C5 H5B 107.9 ?
C5 C6 C7 111.81(14) ?
C5 C6 H6A 109.3 ?
C7 C6 H6A 109.3 ?
C5 C6 H6B 109.3 ?
C7 C6 H6B 109.3 ?
H6A C6 H6B 107.9 ?
C8 C7 C6 110.34(14) ?
C8 C7 H7A 109.6 ?
C6 C7 H7A 109.6 ?
C8 C7 H7B 109.6 ?
C6 C7 H7B 109.6 ?
H7A C7 H7B 108.1 ?
C3 C8 C7 124.31(14) ?
C1 C8 C7 126.11(14) ?
N4 C9 H9A 109.5 ?
N4 C9 H9B 109.5 ?
H9A C9 H9B 109.5 ?
N4 C9 H9C 109.5 ?
H9A C9 H9C 109.5 ?
H9B C9 H9C 109.5 ?
N4 C10 H10A 109.5 ?
N4 C10 H10B 109.5 ?
H10A C10 H10B 109.5 ?
N4 C10 H10C 109.5 ?
H10A C10 H10C 109.5 ?
H10B C10 H10C 109.5 ?
C2 N1 C3 126.83(12) ?
C1 N2 S1 121.02(10) ?
C2 N4 C10 117.51(13) ?
C2 N4 C9 122.94(13) ?
C10 N4 C9 116.45(13) ?
O2 S1 O3 116.63(7) ?
O2 S1 N3 114.15(7) ?
O3 S1 N3 110.24(7) ?
O2 S1 N2 109.66(7) ?
O3 S1 N2 108.38(7) ?

loop_
_geom_bond_atom_site_label_1
_geom_bond_atom_site_label_2
_geom_bond_distance
_geom_bond_publ_flag
N1 N2 1.4295(17) yes
N2 S1 1.7194(13) yes
N3 S1 1.6038(14) yes
C1 O1 1.2177(18) ?
C1 N2 1.439(2) yes
C1 C8 1.439(2) yes
C2 N1 1.4079(19) yes
C2 N3 1.316(2) yes
C2 N4 1.325(2) ?
C3 N1 1.421(2) yes
C3 C8 1.344(2) yes
C3 C4 1.492(2) ?
C4 C5 1.539(2) ?
C4 H4A 0.9900 ?
C4 H4B 0.9900 ?
C5 C6 1.525(2) ?
C5 H5A 0.9900 ?
C5 H5B 0.9900 ?
C6 C7 1.533(2) ?
C6 H6A 0.9900 ?
C6 H6B 0.9900 ?
C7 C8 1.499(2) ?
C7 H7A 0.9900 ?
C7 H7B 0.9900 ?
C9 N4 1.470(2) ?
C9 H9A 0.9800 ?
C9 H9B 0.9800 ?
C9 H9C 0.9800 ?
C10 N4 1.463(2) ?
C10 H10A 0.9800 ?
C10 H10B 0.9800 ?
C10 H10C 0.9800 ?
O2 S1 1.4250(11) ?
O3 S1 1.4279(12) ?

loop_
_geom_torsion_atom_site_label_1
_geom_torsion_atom_site_label_2
_geom_torsion_atom_site_label_3
_geom_torsion_atom_site_label_4
_geom_torsion
C8 C3 C4 C5 17.6(2)
N1 C3 C4 C5 -164.36(14)
C3 C4 C5 C6 -48.36(18)
C4 C5 C6 C7 62.95(18)
C5 C6 C7 C8 -40.73(19)
N1 C3 C8 C1 6.52(17)
C4 C3 C8 C1 -175.24(14)
N1 C3 C8 C7 -176.64(14)
C4 C3 C8 C7 1.6(2)
O1 C1 C8 C3 176.76(16)
N2 C1 C8 C3 -5.10(16)
O1 C1 C8 C7 0.0(3)
N2 C1 C8 C7 178.13(14)
C6 C7 C8 C3 9.8(2)
C6 C7 C8 C1 -173.86(14)
N3 C2 N1 C3 123.49(16)
N4 C2 N1 C3 -59.8(2)
N3 C2 N1 N2 -4.98(18)
N4 C2 N1 N2 171.74(13)
C8 C3 N1 C2 -134.54(15)
C4 C3 N1 C2 47.2(2)
C8 C3 N1 N2 -5.25(16)
C4 C3 N1 N2 176.49(13)
C2 N1 N2 C1 141.13(12)
C3 N1 N2 C1 1.92(14)
C2 N1 N2 S1 9.42(13)
C3 N1 N2 S1 -129.80(10)
O1 C1 N2 N1 -179.85(13)
C8 C1 N2 N1 1.78(15)
O1 C1 N2 S1 -56.23(18)
C8 C1 N2 S1 125.39(12)
N4 C2 N3 S1 -179.05(12)
N1 C2 N3 S1 -2.45(17)
N3 C2 N4 C10 -14.6(2)
N1 C2 N4 C10 168.94(13)
N3 C2 N4 C9 144.82(16)
N1 C2 N4 C9 -31.7(2)
C2 N3 S1 O2 -107.28(12)
C2 N3 S1 O3 119.18(12)
C2 N3 S1 N2 7.21(12)
N1 N2 S1 O2 108.38(10)
C1 N2 S1 O2 -15.65(13)
N1 N2 S1 O3 -123.28(10)
C1 N2 S1 O3 112.68(12)
N1 N2 S1 N3 -9.76(10)
C1 N2 S1 N3 -133.80(12)

loop_
_cod_related_entry_id
_cod_related_entry_database
_cod_related_entry_code
1 ChemSpider 21127644
